data_4321410
loop_
_publ_author_name
'Allison M. Mills'
'Arthur Mar'

_publ_contact_author_address
; Department of Chemistry
  University of Alberta
  Edmonton, AB
  Canada  T6G 2G2
;
_publ_contact_author_email arthur.mar@ualberta.ca
_publ_contact_author_fax '(780) 492-8231'
_publ_contact_author_name 'Arthur Mar'
_publ_contact_author_phone '(780) 492-5592'
_publ_section_title
;
 Rare-Earth Gallium Antimonides La13Ga8Sb21andRE12Ga4Sb23 (RE = La-Nd,
 Sm): Linking Sb Ribbons by Ga6-Rings or Ga2-Pairs
;
_journal_name_full 'Inorganic Chemistry'
_journal_page_first 4599
_journal_page_last 4607
_journal_paper_doi 10.1021/ic000519w
_journal_volume 39
_journal_year 2000
_chemical_formula_moiety 'Ga3.98 Pr12 Sb22.90'
_chemical_formula_sum 'Ga3.98 Pr12 Sb22.9'
_chemical_formula_weight 4756.48
_chemical_name_common 'praseodymium gallium antimonide'
_chemical_name_systematic 'praseodymium gallium antimonide'
_space_group_IT_number 71
_symmetry_cell_setting orthorhombic
_symmetry_space_group_name_Hall '-I 2 2'
_symmetry_space_group_name_H-M 'I m m m'
_atom_sites_solution_hydrogens geom
_atom_sites_solution_primary direct
_atom_sites_solution_secondary difmap
_audit_creation_method SHELXL-97
_cell_angle_alpha 90.00
_cell_angle_beta 90.00
_cell_angle_gamma 90.00
_cell_formula_units_Z 2
_cell_length_a 4.2612(3)
_cell_length_b 19.4070(13)
_cell_length_c 26.3972(18)
_cell_measurement_reflns_used 3256
_cell_measurement_temperature 295(2)
_cell_measurement_theta_max 32.85
_cell_measurement_theta_min 1.30
_cell_volume 2183.0(3)
_computing_cell_refinement 'Bruker SAINT 5.0'
_computing_data_collection 'Bruker SMART 5.051'
_computing_data_reduction 'Bruker SAINT 5.0'
_computing_molecular_graphics 'ATOMS 4.0'
_computing_publication_material 'Bruker SHELXTL 5.1'
_computing_structure_refinement 'Bruker SHELXTL 5.1'
_computing_structure_solution 'Bruker SHELXTL 5.1'
_diffrn_ambient_temperature 295(2)
_diffrn_measured_fraction_theta_full 0.920
_diffrn_measured_fraction_theta_max 0.920
_diffrn_measurement_device_type 'Bruker P4/RA/SMART-1000 CCD'
_diffrn_measurement_method 'mixture of phi rotations and omega scans'
_diffrn_radiation_monochromator graphite
_diffrn_radiation_source 'rotating anode'
_diffrn_radiation_type MoK\a
_diffrn_radiation_wavelength 0.71073
_diffrn_reflns_av_R_equivalents 0.0444
_diffrn_reflns_av_sigmaI/netI 0.0429
_diffrn_reflns_limit_h_max 6
_diffrn_reflns_limit_h_min -2
_diffrn_reflns_limit_k_max 29
_diffrn_reflns_limit_k_min -28
_diffrn_reflns_limit_l_max 39
_diffrn_reflns_limit_l_min -39
_diffrn_reflns_number 9014
_diffrn_reflns_theta_full 32.85
_diffrn_reflns_theta_max 32.85
_diffrn_reflns_theta_min 1.30
_exptl_absorpt_coefficient_mu 29.379
_exptl_absorpt_correction_T_max 0.9220
_exptl_absorpt_correction_T_min 0.8733
_exptl_absorpt_correction_type numerical
_exptl_absorpt_process_details 'Bruker SHELXTL 5.1'
_exptl_crystal_colour grey
_exptl_crystal_density_diffrn 7.236
_exptl_crystal_density_meas ?
_exptl_crystal_density_method 'not measured'
_exptl_crystal_description needle
_exptl_crystal_F_000 3999
_exptl_crystal_size_max 0.410
_exptl_crystal_size_mid 0.004
_exptl_crystal_size_min 0.002
_refine_diff_density_max 4.787
_refine_diff_density_min -2.586
_refine_diff_density_rms 0.525
_refine_ls_extinction_coef 0.000066(8)
_refine_ls_extinction_expression Fc^*^=kFc[1+0.001xFc^2^\l^3^/sin(2\q)]^-1/4^
_refine_ls_extinction_method SHELXL
_refine_ls_goodness_of_fit_ref 0.985
_refine_ls_hydrogen_treatment mixed
_refine_ls_matrix_type full
_refine_ls_number_parameters 75
_refine_ls_number_reflns 2178
_refine_ls_number_restraints 6
_refine_ls_restrained_S_all 0.984
_refine_ls_R_factor_all 0.0515
_refine_ls_R_factor_gt 0.0297
_refine_ls_shift/su_max 0.004
_refine_ls_shift/su_mean 0.000
_refine_ls_structure_factor_coef Fsqd
_refine_ls_weighting_details 'calc w=1/[\s^2^(Fo^2^)+(0.0302P)^2^+0.0000P] where P=(Fo^2^+2Fc^2^)/3'
_refine_ls_weighting_scheme calc
_refine_ls_wR_factor_gt 0.0637
_refine_ls_wR_factor_ref 0.0723
_reflns_number_gt 1554
_reflns_number_total 2178
_reflns_threshold_expression >2sigma(I)
_cod_data_source_file ic000519w_1.cif
_cod_data_source_block immm
_cod_depositor_comments
;
The following automatic conversions were performed:

'_exptl_crystal_density_meas' value 'not measured' was changed to '?'
- the value is perceived as not measured.

Automatic conversion script
Id: cif_fix_values 3008 2015-01-20 13:52:24Z robertas 
;
_cod_original_formula_sum 'Ga3.98 Pr12 Sb22.90'
_cod_database_code 4321410

loop_
_symmetry_equiv_pos_as_xyz
'x, y, z'
'-x, -y, z'
'-x, y, -z'
'x, -y, -z'
'x+1/2, y+1/2, z+1/2'
'-x+1/2, -y+1/2, z+1/2'
'-x+1/2, y+1/2, -z+1/2'
'x+1/2, -y+1/2, -z+1/2'
'-x, -y, -z'
'x, y, -z'
'x, -y, z'
'-x, y, z'
'-x+1/2, -y+1/2, -z+1/2'
'x+1/2, y+1/2, -z+1/2'
'x+1/2, -y+1/2, z+1/2'
'-x+1/2, y+1/2, z+1/2'

loop_
_atom_site_label
_atom_site_type_symbol
_atom_site_fract_x
_atom_site_fract_y
_atom_site_fract_z
_atom_site_U_iso_or_equiv
_atom_site_adp_type
_atom_site_occupancy
_atom_site_symmetry_multiplicity
_atom_site_calc_flag
_atom_site_refinement_flags
_atom_site_disorder_assembly
_atom_site_disorder_group
Pr1 Pr 0.0000 0.27695(3) 0.40559(2) 0.00798(12) Uani 1 2 d S . .
Pr2 Pr 0.0000 0.38900(3) 0.26312(2) 0.00777(11) Uani 1 2 d S . .
Pr3 Pr 0.5000 0.0000 0.09340(3) 0.00822(15) Uani 1 4 d S . .
Pr4 Pr 0.5000 0.0000 0.38118(3) 0.00953(15) Uani 1 4 d S . .
Ga1 Ga 0.0000 0.0000 0.18986(7) 0.0225(6) Uani 0.964(7) 4 d SP . .
Ga2 Ga 0.0000 0.181(3) 0.5000 0.0126(17) Uani 0.027(2) 4 d SPU . .
Ga3 Ga 0.0000 0.43337(9) 0.0000 0.0134(3) Uani 1 4 d S . .
Sb1 Sb 0.0000 0.11138(4) 0.43300(3) 0.01520(19) Uani 0.973(2) 2 d SPU . .
Sb2 Sb 0.0000 0.11584(3) 0.14030(2) 0.00912(13) Uani 1 2 d S . .
Sb3 Sb 0.0000 0.22151(3) 0.28669(2) 0.00875(13) Uani 1 2 d S . .
Sb4 Sb 0.0000 0.33456(3) 0.14421(2) 0.00908(14) Uani 1 2 d S . .
Sb5 Sb 0.0000 0.0000 0.28911(3) 0.00957(18) Uani 1 4 d S . .
Sb6 Sb 0.0000 0.38335(5) 0.5000 0.01313(19) Uani 1 4 d S . .
Sb7 Sb 0.0000 0.23336(5) 0.0000 0.01133(19) Uani 1 4 d S . .
Sb8 Sb 0.0000 0.0000 0.0000 0.0088(2) Uani 1 8 d S . .

loop_
_atom_site_aniso_label
_atom_site_aniso_U_11
_atom_site_aniso_U_22
_atom_site_aniso_U_33
_atom_site_aniso_U_23
_atom_site_aniso_U_13
_atom_site_aniso_U_12
Pr1 0.0084(2) 0.0059(2) 0.0097(3) -0.00044(18) 0.000 0.000
Pr2 0.0086(2) 0.0060(2) 0.0087(2) -0.00081(19) 0.000 0.000
Pr3 0.0086(3) 0.0068(3) 0.0093(4) 0.000 0.000 0.000
Pr4 0.0111(3) 0.0070(3) 0.0105(4) 0.000 0.000 0.000
Ga1 0.0562(13) 0.0046(8) 0.0068(8) 0.000 0.000 0.000
Ga2 0.011(3) 0.008(3) 0.019(3) 0.000 0.000 0.000
Ga3 0.0088(6) 0.0241(9) 0.0073(7) 0.000 0.000 0.000
Sb1 0.0142(3) 0.0100(3) 0.0213(4) 0.0039(3) 0.000 0.000
Sb2 0.0092(3) 0.0068(3) 0.0114(3) 0.0020(2) 0.000 0.000
Sb3 0.0098(3) 0.0067(3) 0.0097(3) -0.0003(2) 0.000 0.000
Sb4 0.0101(3) 0.0066(3) 0.0105(3) -0.0004(2) 0.000 0.000
Sb5 0.0091(4) 0.0107(4) 0.0089(4) 0.000 0.000 0.000
Sb6 0.0225(4) 0.0088(4) 0.0080(4) 0.000 0.000 0.000
Sb7 0.0110(4) 0.0139(5) 0.0091(4) 0.000 0.000 0.000
Sb8 0.0092(5) 0.0085(6) 0.0085(6) 0.000 0.000 0.000

loop_
_atom_type_symbol
_atom_type_description
_atom_type_scat_dispersion_real
_atom_type_scat_dispersion_imag
_atom_type_scat_source
Ga Ga 0.2307 1.6083 'International Tables Vol C Tables 4.2.6.8 and 6.1.1.4'
Sb Sb -0.5866 1.5461 'International Tables Vol C Tables 4.2.6.8 and 6.1.1.4'
Pr Pr -0.2180 2.8214 'International Tables Vol C Tables 4.2.6.8 and 6.1.1.4'

loop_
_geom_angle_atom_site_label_1
_geom_angle_atom_site_label_2
_geom_angle_atom_site_label_3
_geom_angle
_geom_angle_site_symmetry_1
_geom_angle_site_symmetry_3
_geom_angle_publ_flag
Ga2 Pr1 Sb2 133.6(3) . 13 ?
Ga2 Pr1 Sb2 133.6(3) . 13_455 ?
Sb2 Pr1 Sb2 83.01(2) 13 13_455 ?
Ga2 Pr1 Sb6 76.4(8) . . ?
Sb2 Pr1 Sb6 82.95(2) 13 . ?
Sb2 Pr1 Sb6 82.95(2) 13_455 . ?
Ga2 Pr1 Sb7 49.9(5) . 13 ?
Sb2 Pr1 Sb7 83.997(16) 13 13 ?
Sb2 Pr1 Sb7 139.03(3) 13_455 13 ?
Sb6 Pr1 Sb7 56.951(18) . 13 ?
Ga2 Pr1 Sb7 49.9(5) . 13_455 ?
Sb2 Pr1 Sb7 139.03(3) 13 13_455 ?
Sb2 Pr1 Sb7 83.997(16) 13_455 13_455 ?
Sb6 Pr1 Sb7 56.951(18) . 13_455 ?
Sb7 Pr1 Sb7 80.874(13) 13 13_455 ?
Ga2 Pr1 Sb1 40.5(8) . . ?
Sb2 Pr1 Sb1 135.573(13) 13 . ?
Sb2 Pr1 Sb1 135.573(13) 13_455 . ?
Sb6 Pr1 Sb1 116.95(3) . . ?
Sb7 Pr1 Sb1 76.94(2) 13 . ?
Sb7 Pr1 Sb1 76.94(2) 13_455 . ?
Ga2 Pr1 Sb4 85.8(7) . 13_455 ?
Sb2 Pr1 Sb4 134.45(2) 13 13_455 ?
Sb2 Pr1 Sb4 81.190(16) 13_455 13_455 ?
Sb6 Pr1 Sb4 136.312(13) . 13_455 ?
Sb7 Pr1 Sb4 132.78(3) 13 13_455 ?
Sb7 Pr1 Sb4 81.023(16) 13_455 13_455 ?
Sb1 Pr1 Sb4 56.585(16) . 13_455 ?
Ga2 Pr1 Sb4 85.8(6) . 13 ?
Sb2 Pr1 Sb4 81.190(16) 13 13 ?
Sb2 Pr1 Sb4 134.45(2) 13_455 13 ?
Sb6 Pr1 Sb4 136.312(13) . 13 ?
Sb7 Pr1 Sb4 81.023(16) 13 13 ?
Sb7 Pr1 Sb4 132.78(3) 13_455 13 ?
Sb1 Pr1 Sb4 56.585(16) . 13 ?
Sb4 Pr1 Sb4 80.162(19) 13_455 13 ?
Ga2 Pr1 Sb3 124.3(8) . . ?
Sb2 Pr1 Sb3 81.572(18) 13 . ?
Sb2 Pr1 Sb3 81.572(18) 13_455 . ?
Sb6 Pr1 Sb3 159.28(3) . . ?
Sb7 Pr1 Sb3 134.263(14) 13 . ?
Sb7 Pr1 Sb3 134.263(14) 13_455 . ?
Sb1 Pr1 Sb3 83.77(2) . . ?
Sb4 Pr1 Sb3 53.997(15) 13_455 . ?
Sb4 Pr1 Sb3 53.997(15) 13 . ?
Ga1 Pr2 Ga1 81.19(2) 13 13_455 ?
Ga1 Pr2 Sb3 178.77(4) 13 13_455 ?
Ga1 Pr2 Sb3 99.129(14) 13_455 13_455 ?
Ga1 Pr2 Sb3 99.129(14) 13 13 ?
Ga1 Pr2 Sb3 178.77(4) 13_455 13 ?
Sb3 Pr2 Sb3 80.528(19) 13_455 13 ?
Ga1 Pr2 Sb3 125.09(2) 13 . ?
Ga1 Pr2 Sb3 125.09(2) 13_455 . ?
Sb3 Pr2 Sb3 55.667(17) 13_455 . ?
Sb3 Pr2 Sb3 55.667(17) 13 . ?
Ga1 Pr2 Sb4 124.69(3) 13 . ?
Ga1 Pr2 Sb4 124.69(3) 13_455 . ?
Sb3 Pr2 Sb4 54.161(14) 13_455 . ?
Sb3 Pr2 Sb4 54.161(14) 13 . ?
Sb3 Pr2 Sb4 82.23(2) . . ?
Ga1 Pr2 Sb2 46.43(2) 13 13 ?
Ga1 Pr2 Sb2 98.33(3) 13_455 13 ?
Sb3 Pr2 Sb2 134.57(2) 13_455 13 ?
Sb3 Pr2 Sb2 82.717(15) 13 13 ?
Sb3 Pr2 Sb2 80.098(17) . 13 ?
Sb4 Pr2 Sb2 135.884(13) . 13 ?
Ga1 Pr2 Sb2 98.33(3) 13 13_455 ?
Ga1 Pr2 Sb2 46.43(2) 13_455 13_455 ?
Sb3 Pr2 Sb2 82.717(15) 13_455 13_455 ?
Sb3 Pr2 Sb2 134.57(2) 13 13_455 ?
Sb3 Pr2 Sb2 80.098(18) . 13_455 ?
Sb4 Pr2 Sb2 135.884(13) . 13_455 ?
Sb2 Pr2 Sb2 79.73(2) 13 13_455 ?
Ga1 Pr2 Sb5 46.74(3) 13 13 ?
Ga1 Pr2 Sb5 98.495(19) 13_455 13 ?
Sb3 Pr2 Sb5 132.03(2) 13_455 13 ?
Sb3 Pr2 Sb5 80.919(13) 13 13 ?
Sb3 Pr2 Sb5 135.518(10) . 13 ?
Sb4 Pr2 Sb5 79.278(19) . 13 ?
Sb2 Pr2 Sb5 85.738(17) 13 13 ?
Sb2 Pr2 Sb5 138.26(2) 13_455 13 ?
Ga1 Pr2 Sb5 98.495(19) 13 13_455 ?
Ga1 Pr2 Sb5 46.74(3) 13_455 13_455 ?
Sb3 Pr2 Sb5 80.919(13) 13_455 13_455 ?
Sb3 Pr2 Sb5 132.03(2) 13 13_455 ?
Sb3 Pr2 Sb5 135.518(10) . 13_455 ?
Sb4 Pr2 Sb5 79.278(19) . 13_455 ?
Sb2 Pr2 Sb5 138.26(2) 13 13_455 ?
Sb2 Pr2 Sb5 85.738(16) 13_455 13_455 ?
Sb5 Pr2 Sb5 79.593(17) 13 13_455 ?
Sb8 Pr3 Sb8 81.665(18) . 1_655 ?
Sb8 Pr3 Ga1 179.09(3) . 1_655 ?
Sb8 Pr3 Ga1 99.25(2) 1_655 1_655 ?
Sb8 Pr3 Ga1 99.25(2) . . ?
Sb8 Pr3 Ga1 179.09(3) 1_655 . ?
Ga1 Pr3 Ga1 79.84(4) 1_655 . ?
Sb8 Pr3 Sb2 134.304(16) . 1_655 ?
Sb8 Pr3 Sb2 82.136(11) 1_655 1_655 ?
Ga1 Pr3 Sb2 46.009(14) 1_655 1_655 ?
Ga1 Pr3 Sb2 97.20(2) . 1_655 ?
Sb8 Pr3 Sb2 82.136(11) . 2 ?
Sb8 Pr3 Sb2 134.304(16) 1_655 2 ?
Ga1 Pr3 Sb2 97.20(2) 1_655 2 ?
Ga1 Pr3 Sb2 46.009(14) . 2 ?
Sb2 Pr3 Sb2 136.43(3) 1_655 2 ?
Sb8 Pr3 Sb2 134.304(16) . 2_655 ?
Sb8 Pr3 Sb2 82.136(11) 1_655 2_655 ?
Ga1 Pr3 Sb2 46.009(14) 1_655 2_655 ?
Ga1 Pr3 Sb2 97.20(2) . 2_655 ?
Sb2 Pr3 Sb2 84.75(2) 1_655 2_655 ?
Sb2 Pr3 Sb2 79.396(17) 2 2_655 ?
Sb8 Pr3 Sb2 82.136(11) . . ?
Sb8 Pr3 Sb2 134.304(16) 1_655 . ?
Ga1 Pr3 Sb2 97.20(2) 1_655 . ?
Ga1 Pr3 Sb2 46.009(14) . . ?
Sb2 Pr3 Sb2 79.396(17) 1_655 . ?
Sb2 Pr3 Sb2 84.75(2) 2 . ?
Sb2 Pr3 Sb2 136.43(3) 2_655 . ?
Sb8 Pr3 Sb6 56.130(13) . 5_544 ?
Sb8 Pr3 Sb6 56.130(13) 1_655 5_544 ?
Ga1 Pr3 Sb6 124.396(14) 1_655 5_544 ?
Ga1 Pr3 Sb6 124.396(14) . 5_544 ?
Sb2 Pr3 Sb6 136.822(15) 1_655 5_544 ?
Sb2 Pr3 Sb6 79.486(15) 2 5_544 ?
Sb2 Pr3 Sb6 79.487(15) 2_655 5_544 ?
Sb2 Pr3 Sb6 136.822(15) . 5_544 ?
Sb8 Pr3 Sb6 56.130(13) . 13 ?
Sb8 Pr3 Sb6 56.130(13) 1_655 13 ?
Ga1 Pr3 Sb6 124.396(14) 1_655 13 ?
Ga1 Pr3 Sb6 124.396(14) . 13 ?
Sb2 Pr3 Sb6 79.486(15) 1_655 13 ?
Sb2 Pr3 Sb6 136.822(15) 2 13 ?
Sb2 Pr3 Sb6 136.822(15) 2_655 13 ?
Sb2 Pr3 Sb6 79.486(15) . 13 ?
Sb6 Pr3 Sb6 85.12(3) 5_544 13 ?
Sb5 Pr4 Sb5 82.48(3) . 1_655 ?
Sb5 Pr4 Sb4 81.161(14) . 14_545 ?
Sb5 Pr4 Sb4 81.161(14) 1_655 14_545 ?
Sb5 Pr4 Sb4 81.161(14) . 13 ?
Sb5 Pr4 Sb4 81.161(14) 1_655 13 ?
Sb4 Pr4 Sb4 156.42(3) 14_545 13 ?
Sb5 Pr4 Sb1 136.958(16) . 1_655 ?
Sb5 Pr4 Sb1 83.516(15) 1_655 1_655 ?
Sb4 Pr4 Sb1 136.017(12) 14_545 1_655 ?
Sb4 Pr4 Sb1 56.521(14) 13 1_655 ?
Sb5 Pr4 Sb1 83.516(15) . 2 ?
Sb5 Pr4 Sb1 136.958(16) 1_655 2 ?
Sb4 Pr4 Sb1 56.521(14) 14_545 2 ?
Sb4 Pr4 Sb1 136.017(12) 13 2 ?
Sb1 Pr4 Sb1 131.48(3) 1_655 2 ?
Sb5 Pr4 Sb1 136.958(16) . 2_655 ?
Sb5 Pr4 Sb1 83.516(15) 1_655 2_655 ?
Sb4 Pr4 Sb1 56.521(14) 14_545 2_655 ?
Sb4 Pr4 Sb1 136.017(12) 13 2_655 ?
Sb1 Pr4 Sb1 80.98(2) 1_655 2_655 ?
Sb1 Pr4 Sb1 79.585(19) 2 2_655 ?
Sb5 Pr4 Sb1 83.516(15) . . ?
Sb5 Pr4 Sb1 136.958(16) 1_655 . ?
Sb4 Pr4 Sb1 136.017(12) 14_545 . ?
Sb4 Pr4 Sb1 56.521(14) 13 . ?
Sb1 Pr4 Sb1 79.585(19) 1_655 . ?
Sb1 Pr4 Sb1 80.98(2) 2 . ?
Sb1 Pr4 Sb1 131.48(3) 2_655 . ?
Sb5 Pr4 Ga3 134.044(16) . 13 ?
Sb5 Pr4 Ga3 134.044(16) 1_655 13 ?
Sb4 Pr4 Ga3 124.20(3) 14_545 13 ?
Sb4 Pr4 Ga3 79.39(3) 13 13 ?
Sb1 Pr4 Ga3 51.15(2) 1_655 13 ?
Sb1 Pr4 Ga3 82.39(3) 2 13 ?
Sb1 Pr4 Ga3 82.39(3) 2_655 13 ?
Sb1 Pr4 Ga3 51.15(2) . 13 ?
Sb5 Pr4 Ga3 134.044(16) . 5_545 ?
Sb5 Pr4 Ga3 134.044(16) 1_655 5_545 ?
Sb4 Pr4 Ga3 79.39(3) 14_545 5_545 ?
Sb4 Pr4 Ga3 124.20(3) 13 5_545 ?
Sb1 Pr4 Ga3 82.39(3) 1_655 5_545 ?
Sb1 Pr4 Ga3 51.15(2) 2 5_545 ?
Sb1 Pr4 Ga3 51.15(2) 2_655 5_545 ?
Sb1 Pr4 Ga3 82.39(3) . 5_545 ?
Ga3 Pr4 Ga3 44.81(6) 13 5_545 ?
Sb2 Ga1 Sb2 119.61(7) 2 . ?
Sb2 Ga1 Sb5 120.20(4) 2 . ?
Sb2 Ga1 Sb5 120.20(4) . . ?
Sb2 Ga1 Pr2 139.404(12) 2 13 ?
Sb2 Ga1 Pr2 67.792(15) . 13 ?
Sb5 Ga1 Pr2 67.72(3) . 13 ?
Sb2 Ga1 Pr2 139.404(12) 2 13_455 ?
Sb2 Ga1 Pr2 67.792(15) . 13_455 ?
Sb5 Ga1 Pr2 67.72(3) . 13_455 ?
Pr2 Ga1 Pr2 81.19(2) 13 13_455 ?
Sb2 Ga1 Pr2 67.792(15) 2 14_445 ?
Sb2 Ga1 Pr2 139.404(12) . 14_445 ?
Sb5 Ga1 Pr2 67.72(3) . 14_445 ?
Pr2 Ga1 Pr2 135.44(6) 13 14_445 ?
Pr2 Ga1 Pr2 82.28(3) 13_455 14_445 ?
Sb2 Ga1 Pr2 67.792(15) 2 14_545 ?
Sb2 Ga1 Pr2 139.404(12) . 14_545 ?
Sb5 Ga1 Pr2 67.72(3) . 14_545 ?
Pr2 Ga1 Pr2 82.28(3) 13 14_545 ?
Pr2 Ga1 Pr2 135.44(6) 13_455 14_545 ?
Pr2 Ga1 Pr2 81.19(2) 14_445 14_545 ?
Sb2 Ga1 Pr3 67.31(3) 2 1_455 ?
Sb2 Ga1 Pr3 67.31(3) . 1_455 ?
Sb5 Ga1 Pr3 140.08(2) . 1_455 ?
Pr2 Ga1 Pr3 135.10(3) 13 1_455 ?
Pr2 Ga1 Pr3 82.714(15) 13_455 1_455 ?
Pr2 Ga1 Pr3 82.714(15) 14_445 1_455 ?
Pr2 Ga1 Pr3 135.10(3) 14_545 1_455 ?
Sb2 Ga1 Pr3 67.31(3) 2 . ?
Sb2 Ga1 Pr3 67.31(3) . . ?
Sb5 Ga1 Pr3 140.08(2) . . ?
Pr2 Ga1 Pr3 82.714(15) 13 . ?
Pr2 Ga1 Pr3 135.10(3) 13_455 . ?
Pr2 Ga1 Pr3 135.10(3) 14_445 . ?
Pr2 Ga1 Pr3 82.714(15) 14_545 . ?
Pr3 Ga1 Pr3 79.84(4) 1_455 . ?
Sb1 Ga2 Sb1 105(2) . 10_556 ?
Sb1 Ga2 Sb7 111.93(13) . 13 ?
Sb1 Ga2 Sb7 111.93(13) 10_556 13 ?
Sb1 Ga2 Sb7 111.93(13) . 13_455 ?
Sb1 Ga2 Sb7 111.93(13) 10_556 13_455 ?
Sb7 Ga2 Sb7 104.1(19) 13 13_455 ?
Sb1 Ga2 Pr1 179(2) . 10_556 ?
Sb1 Ga2 Pr1 74.1(3) 10_556 10_556 ?
Sb7 Ga2 Pr1 68.4(9) 13 10_556 ?
Sb7 Ga2 Pr1 68.4(9) 13_455 10_556 ?
Sb1 Ga2 Pr1 74.1(3) . . ?
Sb1 Ga2 Pr1 179(2) 10_556 . ?
Sb7 Ga2 Pr1 68.4(9) 13 . ?
Sb7 Ga2 Pr1 68.4(9) 13_455 . ?
Pr1 Ga2 Pr1 106.5(17) 10_556 . ?
Ga3 Ga3 Sb1 107.41(4) 9_565 6_454 ?
Ga3 Ga3 Sb1 107.41(4) 9_565 13 ?
Sb1 Ga3 Sb1 145.18(7) 6_454 13 ?
Ga3 Ga3 Sb1 107.41(4) 9_565 13_455 ?
Sb1 Ga3 Sb1 75.10(3) 6_454 13_455 ?
Sb1 Ga3 Sb1 94.48(3) 13 13_455 ?
Ga3 Ga3 Sb1 107.41(4) 9_565 6_554 ?
Sb1 Ga3 Sb1 94.48(3) 6_454 6_554 ?
Sb1 Ga3 Sb1 75.10(3) 13 6_554 ?
Sb1 Ga3 Sb1 145.18(7) 13_455 6_554 ?
Ga3 Ga3 Pr4 67.59(3) 9_565 13 ?
Sb1 Ga3 Pr4 132.649(13) 6_454 13 ?
Sb1 Ga3 Pr4 63.295(16) 13 13 ?
Sb1 Ga3 Pr4 63.295(16) 13_455 13 ?
Sb1 Ga3 Pr4 132.649(13) 6_554 13 ?
Ga3 Ga3 Pr4 67.59(3) 9_565 5_454 ?
Sb1 Ga3 Pr4 63.295(16) 6_454 5_454 ?
Sb1 Ga3 Pr4 132.649(13) 13 5_454 ?
Sb1 Ga3 Pr4 132.649(13) 13_455 5_454 ?
Sb1 Ga3 Pr4 63.295(16) 6_554 5_454 ?
Pr4 Ga3 Pr4 135.19(6) 13 5_454 ?
Ga2 Sb1 Ga3 72.4(8) . 13 ?
Ga2 Sb1 Ga3 72.4(8) . 13_455 ?
Ga3 Sb1 Ga3 94.48(3) 13 13_455 ?
Ga2 Sb1 Sb4 108.3(8) . 13_455 ?
Ga3 Sb1 Sb4 175.60(3) 13 13_455 ?
Ga3 Sb1 Sb4 89.851(15) 13_455 13_455 ?
Ga2 Sb1 Sb4 108.3(8) . 13 ?
Ga3 Sb1 Sb4 89.851(15) 13 13 ?
Ga3 Sb1 Sb4 175.60(3) 13_455 13 ?
Sb4 Sb1 Sb4 85.81(3) 13_455 13 ?
Ga2 Sb1 Pr1 65.3(12) . . ?
Ga3 Sb1 Pr1 115.20(4) 13 . ?
Ga3 Sb1 Pr1 115.20(4) 13_455 . ?
Sb4 Sb1 Pr1 61.956(17) 13_455 . ?
Sb4 Sb1 Pr1 61.956(17) 13 . ?
Ga2 Sb1 Pr4 136.1(5) . 1_455 ?
Ga3 Sb1 Pr4 121.74(4) 13 1_455 ?
Ga3 Sb1 Pr4 65.56(3) 13_455 1_455 ?
Sb4 Sb1 Pr4 60.949(16) 13_455 1_455 ?
Sb4 Sb1 Pr4 112.70(3) 13 1_455 ?
Pr1 Sb1 Pr4 122.900(19) . 1_455 ?
Ga2 Sb1 Pr4 136.1(5) . . ?
Ga3 Sb1 Pr4 65.56(3) 13 . ?
Ga3 Sb1 Pr4 121.74(4) 13_455 . ?
Sb4 Sb1 Pr4 112.70(3) 13_455 . ?
Sb4 Sb1 Pr4 60.949(16) 13 . ?
Pr1 Sb1 Pr4 122.900(19) . . ?
Pr4 Sb1 Pr4 79.585(19) 1_455 . ?
Ga1 Sb2 Pr1 138.493(10) . 13 ?
Ga1 Sb2 Pr1 138.493(10) . 13_455 ?
Pr1 Sb2 Pr1 83.01(2) 13 13_455 ?
Ga1 Sb2 Pr2 65.78(3) . 13 ?
Pr1 Sb2 Pr2 83.252(13) 13 13 ?
Pr1 Sb2 Pr2 137.06(2) 13_455 13 ?
Ga1 Sb2 Pr2 65.78(3) . 13_455 ?
Pr1 Sb2 Pr2 137.06(2) 13 13_455 ?
Pr1 Sb2 Pr2 83.252(13) 13_455 13_455 ?
Pr2 Sb2 Pr2 79.73(2) 13 13_455 ?
Ga1 Sb2 Pr3 66.68(3) . 1_455 ?
Pr1 Sb2 Pr3 136.03(3) 13 1_455 ?
Pr1 Sb2 Pr3 82.706(13) 13_455 1_455 ?
Pr2 Sb2 Pr3 132.46(2) 13 1_455 ?
Pr2 Sb2 Pr3 81.733(16) 13_455 1_455 ?
Ga1 Sb2 Pr3 66.68(3) . . ?
Pr1 Sb2 Pr3 82.706(13) 13 . ?
Pr1 Sb2 Pr3 136.03(3) 13_455 . ?
Pr2 Sb2 Pr3 81.733(15) 13 . ?
Pr2 Sb2 Pr3 132.46(2) 13_455 . ?
Pr3 Sb2 Pr3 79.396(17) 1_455 . ?
Sb4 Sb3 Sb4 90.18(2) 13 13_455 ?
Sb4 Sb3 Sb3 178.40(3) 13 13_455 ?
Sb4 Sb3 Sb3 91.216(13) 13_455 13_455 ?
Sb4 Sb3 Sb3 91.216(13) 13 13 ?
Sb4 Sb3 Sb3 178.40(3) 13_455 13 ?
Sb3 Sb3 Sb3 87.38(3) 13_455 13 ?
Sb4 Sb3 Pr2 117.66(3) 13 13_455 ?
Sb4 Sb3 Pr2 63.180(17) 13_455 13_455 ?
Sb3 Sb3 Pr2 62.378(18) 13_455 13_455 ?
Sb3 Sb3 Pr2 115.42(3) 13 13_455 ?
Sb4 Sb3 Pr2 63.180(17) 13 13 ?
Sb4 Sb3 Pr2 117.66(3) 13_455 13 ?
Sb3 Sb3 Pr2 115.42(3) 13_455 13 ?
Sb3 Sb3 Pr2 62.378(18) 13 13 ?
Pr2 Sb3 Pr2 80.528(19) 13_455 13 ?
Sb4 Sb3 Pr2 117.98(2) 13 . ?
Sb4 Sb3 Pr2 117.98(2) 13_455 . ?
Sb3 Sb3 Pr2 61.95(2) 13_455 . ?
Sb3 Sb3 Pr2 61.95(2) 13 . ?
Pr2 Sb3 Pr2 124.333(17) 13_455 . ?
Pr2 Sb3 Pr2 124.333(17) 13 . ?
Sb4 Sb3 Pr1 62.850(17) 13 . ?
Sb4 Sb3 Pr1 62.850(17) 13_455 . ?
Sb3 Sb3 Pr1 118.54(3) 13_455 . ?
Sb3 Sb3 Pr1 118.54(3) 13 . ?
Pr2 Sb3 Pr1 126.029(17) 13_455 . ?
Pr2 Sb3 Pr1 126.029(17) 13 . ?
Pr2 Sb3 Pr1 81.92(2) . . ?
Sb3 Sb4 Sb3 90.18(2) 13 13_455 ?
Sb3 Sb4 Sb1 176.63(3) 13 13_455 ?
Sb3 Sb4 Sb1 91.948(14) 13_455 13_455 ?
Sb3 Sb4 Sb1 91.948(14) 13 13 ?
Sb3 Sb4 Sb1 176.63(3) 13_455 13 ?
Sb1 Sb4 Sb1 85.81(3) 13_455 13 ?
Sb3 Sb4 Pr4 118.55(2) 13 13 ?
Sb3 Sb4 Pr4 118.55(2) 13_455 13 ?
Sb1 Sb4 Pr4 62.530(19) 13_455 13 ?
Sb1 Sb4 Pr4 62.530(19) 13 13 ?
Sb3 Sb4 Pr1 117.41(2) 13 13_455 ?
Sb3 Sb4 Pr1 63.152(16) 13_455 13_455 ?
Sb1 Sb4 Pr1 61.459(17) 13_455 13_455 ?
Sb1 Sb4 Pr1 113.51(3) 13 13_455 ?
Pr4 Sb4 Pr1 123.984(19) 13 13_455 ?
Sb3 Sb4 Pr1 63.152(16) 13 13 ?
Sb3 Sb4 Pr1 117.41(2) 13_455 13 ?
Sb1 Sb4 Pr1 113.51(3) 13_455 13 ?
Sb1 Sb4 Pr1 61.459(17) 13 13 ?
Pr4 Sb4 Pr1 123.984(19) 13 13 ?
Pr1 Sb4 Pr1 80.162(19) 13_455 13 ?
Sb3 Sb4 Pr2 62.659(17) 13 . ?
Sb3 Sb4 Pr2 62.659(17) 13_455 . ?
Sb1 Sb4 Pr2 120.68(2) 13_455 . ?
Sb1 Sb4 Pr2 120.68(2) 13 . ?
Pr4 Sb4 Pr2 83.19(2) 13 . ?
Pr1 Sb4 Pr2 125.811(17) 13_455 . ?
Pr1 Sb4 Pr2 125.811(17) 13 . ?
Ga1 Sb5 Pr4 138.762(14) . . ?
Ga1 Sb5 Pr4 138.762(14) . 1_455 ?
Pr4 Sb5 Pr4 82.48(3) . 1_455 ?
Ga1 Sb5 Pr2 65.535(17) . 14_445 ?
Pr4 Sb5 Pr2 137.168(16) . 14_445 ?
Pr4 Sb5 Pr2 83.656(12) 1_455 14_445 ?
Ga1 Sb5 Pr2 65.535(17) . 13 ?
Pr4 Sb5 Pr2 83.656(12) . 13 ?
Pr4 Sb5 Pr2 137.168(16) 1_455 13 ?
Pr2 Sb5 Pr2 131.07(3) 14_445 13 ?
Ga1 Sb5 Pr2 65.535(17) . 13_455 ?
Pr4 Sb5 Pr2 137.168(16) . 13_455 ?
Pr4 Sb5 Pr2 83.656(12) 1_455 13_455 ?
Pr2 Sb5 Pr2 80.654(19) 14_445 13_455 ?
Pr2 Sb5 Pr2 79.593(17) 13 13_455 ?
Ga1 Sb5 Pr2 65.535(17) . 14_545 ?
Pr4 Sb5 Pr2 83.656(12) . 14_545 ?
Pr4 Sb5 Pr2 137.168(16) 1_455 14_545 ?
Pr2 Sb5 Pr2 79.593(17) 14_445 14_545 ?
Pr2 Sb5 Pr2 80.654(19) 13 14_545 ?
Pr2 Sb5 Pr2 131.07(3) 13_455 14_545 ?
Sb8 Sb6 Sb8 86.53(3) 5 5_455 ?
Sb8 Sb6 Sb7 179.99(3) 5 13_455 ?
Sb8 Sb6 Sb7 93.488(14) 5_455 13_455 ?
Sb8 Sb6 Sb7 93.488(14) 5 13 ?
Sb8 Sb6 Sb7 179.99(3) 5_455 13 ?
Sb7 Sb6 Sb7 86.50(3) 13_455 13 ?
Sb8 Sb6 Pr1 117.685(7) 5 . ?
Sb8 Sb6 Pr1 117.685(7) 5_455 . ?
Sb7 Sb6 Pr1 62.308(17) 13_455 . ?
Sb7 Sb6 Pr1 62.308(17) 13 . ?
Sb8 Sb6 Pr1 117.685(7) 5 10_556 ?
Sb8 Sb6 Pr1 117.685(7) 5_455 10_556 ?
Sb7 Sb6 Pr1 62.308(17) 13_455 10_556 ?
Sb7 Sb6 Pr1 62.308(17) 13 10_556 ?
Pr1 Sb6 Pr1 100.71(3) . 10_556 ?
Sb8 Sb6 Pr3 60.493(15) 5 5_455 ?
Sb8 Sb6 Pr3 60.493(15) 5_455 5_455 ?
Sb7 Sb6 Pr3 119.514(9) 13_455 5_455 ?
Sb7 Sb6 Pr3 119.514(9) 13 5_455 ?
Pr1 Sb6 Pr3 177.08(3) . 5_455 ?
Pr1 Sb6 Pr3 82.203(14) 10_556 5_455 ?
Sb8 Sb6 Pr3 60.493(15) 5 13 ?
Sb8 Sb6 Pr3 60.493(15) 5_455 13 ?
Sb7 Sb6 Pr3 119.514(9) 13_455 13 ?
Sb7 Sb6 Pr3 119.514(9) 13 13 ?
Pr1 Sb6 Pr3 82.203(14) . 13 ?
Pr1 Sb6 Pr3 177.08(3) 10_556 13 ?
Pr3 Sb6 Pr3 94.88(3) 5_455 13 ?
Ga2 Sb7 Ga2 104.1(19) 13 13_455 ?
Ga2 Sb7 Sb6 171.2(10) 13 13_455 ?
Ga2 Sb7 Sb6 84.7(10) 13_455 13_455 ?
Ga2 Sb7 Sb6 84.7(10) 13 13 ?
Ga2 Sb7 Sb6 171.2(10) 13_455 13 ?
Sb6 Sb7 Sb6 86.50(3) 13_455 13 ?
Ga2 Sb7 Pr1 123.3(4) 13 6_454 ?
Ga2 Sb7 Pr1 61.7(5) 13_455 6_454 ?
Sb6 Sb7 Pr1 60.741(13) 13_455 6_454 ?
Sb6 Sb7 Pr1 113.58(2) 13 6_454 ?
Ga2 Sb7 Pr1 61.7(5) 13 6_554 ?
Ga2 Sb7 Pr1 123.3(4) 13_455 6_554 ?
Sb6 Sb7 Pr1 113.58(2) 13_455 6_554 ?
Sb6 Sb7 Pr1 60.741(13) 13 6_554 ?
Pr1 Sb7 Pr1 80.874(13) 6_454 6_554 ?
Ga2 Sb7 Pr1 61.7(5) 13 13 ?
Ga2 Sb7 Pr1 123.3(4) 13_455 13 ?
Sb6 Sb7 Pr1 113.58(2) 13_455 13 ?
Sb6 Sb7 Pr1 60.741(13) 13 13 ?
Pr1 Sb7 Pr1 173.02(4) 6_454 13 ?
Pr1 Sb7 Pr1 98.696(13) 6_554 13 ?
Ga2 Sb7 Pr1 123.3(4) 13 13_455 ?
Ga2 Sb7 Pr1 61.7(5) 13_455 13_455 ?
Sb6 Sb7 Pr1 60.741(13) 13_455 13_455 ?
Sb6 Sb7 Pr1 113.58(2) 13 13_455 ?
Pr1 Sb7 Pr1 98.696(13) 6_454 13_455 ?
Pr1 Sb7 Pr1 173.02(4) 6_554 13_455 ?
Pr1 Sb7 Pr1 80.874(13) 13 13_455 ?
Sb6 Sb8 Sb6 180.00(2) 13 5_444 ?
Sb6 Sb8 Sb6 86.53(3) 13 13_455 ?
Sb6 Sb8 Sb6 93.47(3) 5_444 13_455 ?
Sb6 Sb8 Sb6 93.47(3) 13 5_544 ?
Sb6 Sb8 Sb6 86.53(3) 5_444 5_544 ?
Sb6 Sb8 Sb6 180.00(2) 13_455 5_544 ?
Sb6 Sb8 Pr3 63.377(9) 13 . ?
Sb6 Sb8 Pr3 116.623(9) 5_444 . ?
Sb6 Sb8 Pr3 116.623(9) 13_455 . ?
Sb6 Sb8 Pr3 63.377(9) 5_544 . ?
Sb6 Sb8 Pr3 116.623(9) 13 9 ?
Sb6 Sb8 Pr3 63.377(9) 5_444 9 ?
Sb6 Sb8 Pr3 63.377(9) 13_455 9 ?
Sb6 Sb8 Pr3 116.623(9) 5_544 9 ?
Pr3 Sb8 Pr3 180.000(17) . 9 ?
Sb6 Sb8 Pr3 116.623(9) 13 1_455 ?
Sb6 Sb8 Pr3 63.377(9) 5_444 1_455 ?
Sb6 Sb8 Pr3 63.377(9) 13_455 1_455 ?
Sb6 Sb8 Pr3 116.623(9) 5_544 1_455 ?
Pr3 Sb8 Pr3 81.665(18) . 1_455 ?
Pr3 Sb8 Pr3 98.335(18) 9 1_455 ?
Sb6 Sb8 Pr3 63.377(9) 13 9_655 ?
Sb6 Sb8 Pr3 116.623(9) 5_444 9_655 ?
Sb6 Sb8 Pr3 116.623(9) 13_455 9_655 ?
Sb6 Sb8 Pr3 63.377(9) 5_544 9_655 ?
Pr3 Sb8 Pr3 98.335(18) . 9_655 ?
Pr3 Sb8 Pr3 81.665(18) 9 9_655 ?
Pr3 Sb8 Pr3 180.000(17) 1_455 9_655 ?

loop_
_geom_bond_atom_site_label_1
_geom_bond_atom_site_label_2
_geom_bond_distance
_geom_bond_site_symmetry_2
_geom_bond_publ_flag
Pr1 Ga2 3.11(3) . ?
Pr1 Sb2 3.2150(6) 13 ?
Pr1 Sb2 3.2150(6) 13_455 ?
Pr1 Sb6 3.2365(8) . ?
Pr1 Sb7 3.2849(4) 13 ?
Pr1 Sb7 3.2849(4) 13_455 ?
Pr1 Sb1 3.2936(9) . ?
Pr1 Sb4 3.3091(6) 13_455 ?
Pr1 Sb4 3.3091(6) 13 ?
Pr1 Sb3 3.3180(8) . ?
Pr2 Ga1 3.2743(8) 13 ?
Pr2 Ga1 3.2743(8) 13_455 ?
Pr2 Sb3 3.2966(7) 13_455 ?
Pr2 Sb3 3.2966(7) 13 ?
Pr2 Sb3 3.3095(8) . ?
Pr2 Sb4 3.3119(8) . ?
Pr2 Sb2 3.3239(7) 13 ?
Pr2 Sb2 3.3239(7) 13_455 ?
Pr2 Sb5 3.3287(6) 13 ?
Pr2 Sb5 3.3287(6) 13_455 ?
Pr3 Sb8 3.2585(6) . ?
Pr3 Sb8 3.2585(6) 1_655 ?
Pr3 Ga1 3.3201(15) 1_655 ?
Pr3 Ga1 3.3201(15) . ?
Pr3 Sb2 3.3356(6) 1_655 ?
Pr3 Sb2 3.3356(6) 2 ?
Pr3 Sb2 3.3356(6) 2_655 ?
Pr3 Sb2 3.3356(6) . ?
Pr3 Sb6 3.3472(9) 5_544 ?
Pr3 Sb6 3.3472(9) 13 ?
Pr4 Sb5 3.2322(9) . ?
Pr4 Sb5 3.2322(9) 1_655 ?
Pr4 Sb4 3.2800(7) 14_545 ?
Pr4 Sb4 3.2800(7) 13 ?
Pr4 Sb1 3.3290(7) 1_655 ?
Pr4 Sb1 3.3290(7) 2 ?
Pr4 Sb1 3.3290(7) 2_655 ?
Pr4 Sb1 3.3290(7) . ?
Pr4 Ga3 3.3925(10) 13 ?
Pr4 Ga3 3.3925(10) 5_545 ?
Ga1 Sb2 2.6011(11) 2 ?
Ga1 Sb2 2.6011(11) . ?
Ga1 Sb5 2.620(2) . ?
Ga1 Pr2 3.2743(8) 13 ?
Ga1 Pr2 3.2743(8) 13_455 ?
Ga1 Pr2 3.2743(8) 14_445 ?
Ga1 Pr2 3.2743(8) 14_545 ?
Ga1 Pr3 3.3201(15) 1_455 ?
Ga2 Sb1 2.23(3) . ?
Ga2 Sb1 2.23(3) 10_556 ?
Ga2 Sb7 2.70(4) 13 ?
Ga2 Sb7 2.70(4) 13_455 ?
Ga2 Pr1 3.11(3) 10_556 ?
Ga3 Ga3 2.586(4) 9_565 ?
Ga3 Sb1 2.9020(7) 6_454 ?
Ga3 Sb1 2.9020(7) 13 ?
Ga3 Sb1 2.9020(7) 13_455 ?
Ga3 Sb1 2.9020(7) 6_554 ?
Ga3 Pr4 3.3925(10) 13 ?
Ga3 Pr4 3.3925(10) 5_454 ?
Sb1 Ga3 2.9020(7) 13 ?
Sb1 Ga3 2.9020(7) 13_455 ?
Sb1 Sb4 3.1296(7) 13_455 ?
Sb1 Sb4 3.1296(7) 13 ?
Sb1 Pr4 3.3290(7) 1_455 ?
Sb2 Pr1 3.2150(6) 13 ?
Sb2 Pr1 3.2150(6) 13_455 ?
Sb2 Pr2 3.3239(7) 13 ?
Sb2 Pr2 3.3239(7) 13_455 ?
Sb2 Pr3 3.3356(6) 1_455 ?
Sb3 Sb4 3.0085(7) 13 ?
Sb3 Sb4 3.0085(7) 13_455 ?
Sb3 Sb3 3.0844(9) 13_455 ?
Sb3 Sb3 3.0844(9) 13 ?
Sb3 Pr2 3.2966(7) 13_455 ?
Sb3 Pr2 3.2966(7) 13 ?
Sb4 Sb3 3.0085(7) 13 ?
Sb4 Sb3 3.0085(7) 13_455 ?
Sb4 Sb1 3.1296(7) 13_455 ?
Sb4 Sb1 3.1296(7) 13 ?
Sb4 Pr4 3.2800(7) 13 ?
Sb4 Pr1 3.3091(6) 13_455 ?
Sb4 Pr1 3.3091(6) 13 ?
Sb5 Pr4 3.2322(9) 1_455 ?
Sb5 Pr2 3.3287(6) 14_445 ?
Sb5 Pr2 3.3287(6) 13 ?
Sb5 Pr2 3.3287(6) 13_455 ?
Sb5 Pr2 3.3287(6) 14_545 ?
Sb6 Sb8 3.1088(7) 5 ?
Sb6 Sb8 3.1088(7) 5_455 ?
Sb6 Sb7 3.1095(10) 13_455 ?
Sb6 Sb7 3.1095(10) 13 ?
Sb6 Pr1 3.2365(8) 10_556 ?
Sb6 Pr3 3.3472(9) 5_455 ?
Sb6 Pr3 3.3472(9) 13 ?
Sb7 Ga2 2.70(4) 13 ?
Sb7 Ga2 2.70(4) 13_455 ?
Sb7 Sb6 3.1095(10) 13_455 ?
Sb7 Sb6 3.1095(10) 13 ?
Sb7 Pr1 3.2849(4) 6_454 ?
Sb7 Pr1 3.2849(4) 6_554 ?
Sb7 Pr1 3.2849(4) 13 ?
Sb7 Pr1 3.2849(4) 13_455 ?
Sb8 Sb6 3.1088(7) 13 ?
Sb8 Sb6 3.1088(7) 5_444 ?
Sb8 Sb6 3.1088(7) 13_455 ?
Sb8 Sb6 3.1088(7) 5_544 ?
Sb8 Pr3 3.2585(6) 9 ?
Sb8 Pr3 3.2585(6) 1_455 ?
Sb8 Pr3 3.2585(6) 9_655 ?
